data_7209006
loop_
_publ_author_name
'Jacobs, Tia'
'Barbour, Leonard J.'

_publ_section_title
;
 Solvent diffusion and binding in a &#x2018;nonporous&#x2019; molecular
 crystal
;
_journal_issue 8
_journal_name_full CrystEngComm
_journal_page_first 1512
_journal_paper_doi 10.1039/c2ce26404h
_journal_volume 15
_journal_year 2013
_chemical_formula_moiety 'C44 H44 Cd2 Cl4 N8, 0.87(C S2) '
_chemical_formula_sum 'C44.87 H44 Cd2 Cl4 N8 S1.74'
_chemical_formula_weight 1117.71
_chemical_name_common 1_CS2
_chemical_name_systematic
;
?
;
_space_group_IT_number 12
_symmetry_cell_setting monoclinic
_symmetry_space_group_name_Hall '-C 2y'
_symmetry_space_group_name_H-M 'C 1 2/m 1'
_atom_sites_solution_hydrogens geom
_atom_sites_solution_primary direct
_atom_sites_solution_secondary difmap
_audit_creation_method SHELXL-97
_cell_angle_alpha 90.00
_cell_angle_beta 114.886(2)
_cell_angle_gamma 90.00
_cell_formula_units_Z 2
_cell_length_a 17.790(2)
_cell_length_b 15.5454(17)
_cell_length_c 9.3054(10)
_cell_measurement_reflns_used 4127
_cell_measurement_temperature 100(2)
_cell_measurement_theta_max 28.33
_cell_measurement_theta_min 2.41
_cell_volume 2334.5(4)
_computing_cell_refinement 'SAINT (Bruker, 2002)'
_computing_data_collection 'SMART (Bruker, 2002)'
_computing_data_reduction SAINT
_computing_molecular_graphics
;
X-Seed (Barbour, 2001; Atwood & Barbour, 2003)
;
_computing_publication_material
;
X-Seed (Atwood & Barbour, 2003; Barbour, 2001)
;
_computing_structure_refinement 'SHELXL-97 (Sheldrick, 1997)'
_computing_structure_solution 'SHELXS-97 (Sheldrick, 1997)'
_diffrn_ambient_temperature 100(2)
_diffrn_measured_fraction_theta_full 0.996
_diffrn_measured_fraction_theta_max 0.982
_diffrn_measurement_device_type 'Bruker APEX CCD area-detector'
_diffrn_measurement_method \w
_diffrn_radiation_monochromator graphite
_diffrn_radiation_source 'fine-focus sealed tube'
_diffrn_radiation_type MoK\a
_diffrn_radiation_wavelength 0.71073
_diffrn_reflns_av_R_equivalents 0.0174
_diffrn_reflns_av_sigmaI/netI 0.0222
_diffrn_reflns_limit_h_max 22
_diffrn_reflns_limit_h_min -22
_diffrn_reflns_limit_k_max 19
_diffrn_reflns_limit_k_min -19
_diffrn_reflns_limit_l_max 5
_diffrn_reflns_limit_l_min -12
_diffrn_reflns_number 7314
_diffrn_reflns_theta_full 27.00
_diffrn_reflns_theta_max 27.48
_diffrn_reflns_theta_min 1.82
_diffrn_standards_number 0
_exptl_absorpt_coefficient_mu 1.259
_exptl_absorpt_correction_T_max 0.8322
_exptl_absorpt_correction_T_min 0.7253
_exptl_absorpt_correction_type multi-scan
_exptl_absorpt_process_details 'SADABS (Bruker, 2002)'
_exptl_crystal_colour colourless
_exptl_crystal_density_diffrn 1.590
_exptl_crystal_density_method 'not measured'
_exptl_crystal_description block
_exptl_crystal_F_000 1122.2
_exptl_crystal_size_max 0.27
_exptl_crystal_size_mid 0.18
_exptl_crystal_size_min 0.15
_refine_diff_density_max 1.822
_refine_diff_density_min -0.862
_refine_diff_density_rms 0.121
_refine_ls_extinction_method none
_refine_ls_goodness_of_fit_ref 1.105
_refine_ls_hydrogen_treatment constr
_refine_ls_matrix_type full
_refine_ls_number_parameters 147
_refine_ls_number_reflns 2737
_refine_ls_number_restraints 0
_refine_ls_restrained_S_all 1.105
_refine_ls_R_factor_all 0.0449
_refine_ls_R_factor_gt 0.0427
_refine_ls_shift/su_max 0.000
_refine_ls_shift/su_mean 0.000
_refine_ls_structure_factor_coef Fsqd
_refine_ls_weighting_details 'calc w=1/[\s^2^(Fo^2^)+(0.0530P)^2^+10.7023P] where P=(Fo^2^+2Fc^2^)/3'
_refine_ls_weighting_scheme calc
_refine_ls_wR_factor_gt 0.1063
_refine_ls_wR_factor_ref 0.1078
_reflns_number_gt 2606
_reflns_number_total 2737
_reflns_threshold_expression >2sigma(I)
_cod_data_source_file c2ce26404h.txt
_cod_data_source_block 1
_cod_original_sg_symbol_H-M C2/m
_cod_database_code 7209006

loop_
_symmetry_equiv_pos_as_xyz
'x, y, z'
'-x, y, -z'
'x+1/2, y+1/2, z'
'-x+1/2, y+1/2, -z'
'-x, -y, -z'
'x, -y, z'
'-x+1/2, -y+1/2, -z'
'x+1/2, -y+1/2, z'

loop_
_atom_site_label
_atom_site_type_symbol
_atom_site_fract_x
_atom_site_fract_y
_atom_site_fract_z
_atom_site_U_iso_or_equiv
_atom_site_adp_type
_atom_site_occupancy
_atom_site_symmetry_multiplicity
_atom_site_calc_flag
_atom_site_refinement_flags
Cd1 Cd 0.23108(2) 0.0000 0.39978(4) 0.02541(13) Uani 1 2 d S
Cl2 Cl 0.38276(7) 0.0000 0.52924(14) 0.0291(2) Uani 1 2 d S
Cl3 Cl 0.17172(12) 0.0000 0.11289(16) 0.0551(5) Uani 1 2 d S
C14 C 0.02634(17) 0.28975(19) 0.9561(3) 0.0195(6) Uani 1 1 d .
C15 C 0.07119(19) 0.2168(2) 0.9513(4) 0.0233(6) Uani 1 1 d .
H15 H 0.0661 0.1652 1.0013 0.028 Uiso 1 1 calc R
N4 N 0.18369(17) 0.11579(18) 0.4726(3) 0.0258(6) Uani 1 1 d .
C12 C 0.0844(2) 0.3652(2) 0.7983(4) 0.0264(6) Uani 1 1 d .
H12 H 0.0881 0.4159 0.7445 0.032 Uiso 1 1 calc R
C13 C 0.03290(19) 0.36364(19) 0.8763(4) 0.0221(6) Uani 1 1 d .
H13 H 0.0017 0.4134 0.8756 0.027 Uiso 1 1 calc R
C16 C 0.1231(2) 0.2188(2) 0.8741(4) 0.0280(7) Uani 1 1 d .
H16 H 0.1538 0.1689 0.8732 0.034 Uiso 1 1 calc R
C8 C 0.2171(2) 0.1596(2) 0.6066(4) 0.0276(7) Uani 1 1 d .
N7 N 0.1725(2) 0.23067(19) 0.5985(4) 0.0329(7) Uani 1 1 d .
C11 C 0.1306(2) 0.2931(2) 0.7983(4) 0.0289(7) Uani 1 1 d .
C10 C 0.1891(3) 0.2974(2) 0.7178(6) 0.0420(10) Uani 1 1 d .
H10A H 0.1838 0.3545 0.6672 0.050 Uiso 1 1 calc R
H10B H 0.2468 0.2915 0.7989 0.050 Uiso 1 1 calc R
C9 C 0.2908(3) 0.1324(4) 0.7501(6) 0.073(2) Uani 1 1 d .
H9A H 0.2732 0.1130 0.8313 0.110 Uiso 1 1 calc R
H9B H 0.3289 0.1812 0.7908 0.110 Uiso 1 1 calc R
H9C H 0.3189 0.0852 0.7228 0.110 Uiso 1 1 calc R
C6 C 0.1088(4) 0.2325(4) 0.4536(5) 0.0721(19) Uani 1 1 d .
H6 H 0.0672 0.2756 0.4132 0.087 Uiso 1 1 calc R
C5 C 0.1155(3) 0.1610(4) 0.3770(5) 0.0575(14) Uani 1 1 d .
H5 H 0.0784 0.1449 0.2727 0.069 Uiso 1 1 calc R
S18 S 0.0597(2) 0.0000 0.6782(3) 0.0836(9) Uani 0.87 2 d SP
C17 C 0.0000 0.0000 0.5000 0.069(4) Uani 0.87 4 d SP

loop_
_atom_site_aniso_label
_atom_site_aniso_U_11
_atom_site_aniso_U_22
_atom_site_aniso_U_33
_atom_site_aniso_U_23
_atom_site_aniso_U_13
_atom_site_aniso_U_12
Cd1 0.0293(2) 0.01751(18) 0.02447(19) 0.000 0.00650(14) 0.000
Cl2 0.0282(5) 0.0288(6) 0.0311(6) 0.000 0.0132(5) 0.000
Cl3 0.0931(13) 0.0264(6) 0.0242(6) 0.000 0.0038(7) 0.000
C14 0.0180(13) 0.0181(13) 0.0196(13) -0.0018(11) 0.0051(11) -0.0014(11)
C15 0.0275(15) 0.0166(13) 0.0267(15) 0.0000(12) 0.0124(13) -0.0014(12)
N4 0.0257(13) 0.0265(14) 0.0258(13) 0.0025(11) 0.0112(11) 0.0027(11)
C12 0.0345(17) 0.0163(14) 0.0319(16) 0.0009(12) 0.0175(14) -0.0019(12)
C13 0.0220(14) 0.0162(13) 0.0280(15) 0.0000(11) 0.0104(12) 0.0014(11)
C16 0.0321(16) 0.0183(14) 0.0390(18) -0.0014(13) 0.0203(15) 0.0025(13)
C8 0.0234(15) 0.0202(14) 0.0402(19) -0.0049(13) 0.0144(14) -0.0015(12)
N7 0.0488(18) 0.0248(14) 0.0374(16) 0.0066(12) 0.0302(15) 0.0098(13)
C11 0.0363(18) 0.0213(15) 0.0378(18) -0.0036(13) 0.0241(16) -0.0022(13)
C10 0.063(3) 0.0208(17) 0.067(3) -0.0042(17) 0.052(2) -0.0032(16)
C9 0.037(2) 0.083(4) 0.063(3) -0.048(3) -0.015(2) 0.026(2)
C6 0.093(4) 0.092(4) 0.028(2) 0.020(2) 0.022(2) 0.072(4)
C5 0.056(3) 0.089(4) 0.0219(17) 0.005(2) 0.0105(18) 0.044(3)
S18 0.127(2) 0.0560(13) 0.0467(12) 0.000 0.0163(14) 0.000
C17 0.119(12) 0.032(5) 0.064(8) 0.000 0.046(8) 0.000

loop_
_atom_type_symbol
_atom_type_description
_atom_type_scat_dispersion_real
_atom_type_scat_dispersion_imag
_atom_type_scat_source
C C 0.0033 0.0016 'International Tables Vol C Tables 4.2.6.8 and 6.1.1.4'
H H 0.0000 0.0000 'International Tables Vol C Tables 4.2.6.8 and 6.1.1.4'
N N 0.0061 0.0033 'International Tables Vol C Tables 4.2.6.8 and 6.1.1.4'
S S 0.1246 0.1234 'International Tables Vol C Tables 4.2.6.8 and 6.1.1.4'
Cl Cl 0.1484 0.1585 'International Tables Vol C Tables 4.2.6.8 and 6.1.1.4'
Cd Cd -0.8075 1.2024 'International Tables Vol C Tables 4.2.6.8 and 6.1.1.4'

loop_
_geom_angle_atom_site_label_1
_geom_angle_atom_site_label_2
_geom_angle_atom_site_label_3
_geom_angle
_geom_angle_site_symmetry_1
_geom_angle_site_symmetry_3
N4 Cd1 N4 108.95(14) 6 .
N4 Cd1 Cl3 106.99(8) 6 .
N4 Cd1 Cl3 106.99(8) . .
N4 Cd1 Cl2 109.41(7) 6 .
N4 Cd1 Cl2 109.42(7) . .
Cl3 Cd1 Cl2 114.91(6) . .
C15 C14 C13 118.2(3) . .
C15 C14 C14 121.3(2) . 2_557
C13 C14 C14 120.43(19) . 2_557
C16 C15 C14 120.7(3) . .
C16 C15 H15 119.7 . .
C14 C15 H15 119.7 . .
C8 N4 C5 105.9(3) . .
C8 N4 Cd1 129.1(2) . .
C5 N4 Cd1 124.8(3) . .
C13 C12 C11 120.4(3) . .
C13 C12 H12 119.8 . .
C11 C12 H12 119.8 . .
C12 C13 C14 120.8(3) . .
C12 C13 H13 119.6 . .
C14 C13 H13 119.6 . .
C11 C16 C15 120.6(3) . .
C11 C16 H16 119.7 . .
C15 C16 H16 119.7 . .
N4 C8 N7 110.5(3) . .
N4 C8 C9 125.3(3) . .
N7 C8 C9 124.1(3) . .
C8 N7 C6 107.6(3) . .
C8 N7 C10 128.2(4) . .
C6 N7 C10 124.2(3) . .
C16 C11 C12 119.2(3) . .
C16 C11 C10 121.3(3) . .
C12 C11 C10 119.5(3) . .
N7 C10 C11 112.6(3) . .
N7 C10 H10A 109.1 . .
C11 C10 H10A 109.1 . .
N7 C10 H10B 109.1 . .
C11 C10 H10B 109.1 . .
H10A C10 H10B 107.8 . .
C8 C9 H9A 109.5 . .
C8 C9 H9B 109.5 . .
H9A C9 H9B 109.5 . .
C8 C9 H9C 109.5 . .
H9A C9 H9C 109.5 . .
H9B C9 H9C 109.5 . .
N7 C6 C5 106.6(4) . .
N7 C6 H6 126.7 . .
C5 C6 H6 126.7 . .
C6 C5 N4 109.5(4) . .
C6 C5 H5 125.3 . .
N4 C5 H5 125.3 . .
S18 C17 S18 180.0 5_556 .

loop_
_geom_bond_atom_site_label_1
_geom_bond_atom_site_label_2
_geom_bond_distance
_geom_bond_site_symmetry_2
Cd1 N4 2.212(3) 6
Cd1 N4 2.212(3) .
Cd1 Cl3 2.4227(14) .
Cd1 Cl2 2.4488(12) .
C14 C15 1.399(4) .
C14 C13 1.399(4) .
C14 C14 1.480(6) 2_557
C15 C16 1.388(4) .
C15 H15 0.9500 .
N4 C8 1.322(4) .
N4 C5 1.360(5) .
C12 C13 1.388(4) .
C12 C11 1.390(5) .
C12 H12 0.9500 .
C13 H13 0.9500 .
C16 C11 1.388(5) .
C16 H16 0.9500 .
C8 N7 1.344(4) .
C8 C9 1.485(6) .
N7 C6 1.349(6) .
N7 C10 1.457(5) .
C11 C10 1.518(5) .
C10 H10A 0.9900 .
C10 H10B 0.9900 .
C9 H9A 0.9800 .
C9 H9B 0.9800 .
C9 H9C 0.9800 .
C6 C5 1.352(7) .
C6 H6 0.9500 .
C5 H5 0.9500 .
S18 C17 1.548(3) .
C17 S18 1.548(3) 5_556

loop_
_geom_torsion_atom_site_label_1
_geom_torsion_atom_site_label_2
_geom_torsion_atom_site_label_3
_geom_torsion_atom_site_label_4
_geom_torsion
_geom_torsion_site_symmetry_1
C13 C14 C15 C16 2.3(5) .
C14 C14 C15 C16 -177.2(3) 2_557
N4 Cd1 N4 C8 90.3(3) 6
Cl3 Cd1 N4 C8 -154.4(3) .
Cl2 Cd1 N4 C8 -29.3(3) .
N4 Cd1 N4 C5 -96.4(4) 6
Cl3 Cd1 N4 C5 19.0(4) .
Cl2 Cd1 N4 C5 144.0(4) .
C11 C12 C13 C14 -0.1(5) .
C15 C14 C13 C12 -1.8(5) .
C14 C14 C13 C12 177.7(3) 2_557
C14 C15 C16 C11 -0.9(5) .
C5 N4 C8 N7 -0.1(4) .
Cd1 N4 C8 N7 174.2(2) .
C5 N4 C8 C9 176.7(5) .
Cd1 N4 C8 C9 -9.0(6) .
N4 C8 N7 C6 -0.5(5) .
C9 C8 N7 C6 -177.4(5) .
N4 C8 N7 C10 -178.1(3) .
C9 C8 N7 C10 5.1(6) .
C15 C16 C11 C12 -1.1(5) .
C15 C16 C11 C10 178.0(4) .
C13 C12 C11 C16 1.6(5) .
C13 C12 C11 C10 -177.5(3) .
C8 N7 C10 C11 -106.8(4) .
C6 N7 C10 C11 76.0(5) .
C16 C11 C10 N7 56.4(5) .
C12 C11 C10 N7 -124.5(4) .
C8 N7 C6 C5 0.9(6) .
C10 N7 C6 C5 178.6(4) .
N7 C6 C5 N4 -1.0(7) .
C8 N4 C5 C6 0.7(6) .
Cd1 N4 C5 C6 -174.0(4) .
